data_4027381
loop_
_publ_author_name
'Rafael Arcos-Ramos'
'Braulio Rodr\'iguez-Molina'
'Margarita Romero'
'J. Manuel M\'endez-Stivalet'
'Mar\'ia Eugenia Ochoa'
'Pedro I. Ram\'irez-Montes'
'Rosa Santillan'
'Miguel A. Garcia-Garibay'
'Norberto Farf\'an'

_publ_contact_author_address
;
Universidad Nacional Aut\'onoma de M\'exico
Facultad de Qu\'imica, Departamento de Qu\'imica Org\'anica 
Circuito Escolar, Ciudad Universitaria
M\'exico, D.F., M\'exico, 04510.
;
_publ_contact_author_email norberto.farfan@gmail.com
_publ_contact_author_fax '01 55-56223722'
_publ_contact_author_name
;
Dr. Norberto Farf\'an
;
_publ_contact_author_phone '01 55-56223731'
_publ_section_title
;
 Synthesis and Evaluation of Molecular Rotors with Large and Bulky
 tert-Butyldiphenylsilyloxy-Substituted Trityl Stators
;
_journal_name_full 'Journal of Organic Chemistry'
_journal_page_first 6887
_journal_page_last 6894
_journal_paper_doi 10.1021/jo301078a
_journal_volume 77
_journal_year 2012
_chemical_compound_source 'synthesis as described'
_chemical_formula_moiety 'C138 H138 O6 Si6'
_chemical_formula_sum 'C138 H138 O6 Si6'
_chemical_formula_weight 2061.02
_chemical_melting_point_gt 444.15
_chemical_melting_point_lt 445.15
_chemical_name_systematic
;
Bis(tris-[3-(tert-butyl-diphenyl-silanyloxy)-diphenyl]-phenylmethyl)
-ethynylethyne
;
_space_group_crystal_system triclinic
_space_group_IT_number 2
_space_group_name_Hall '-P 1'
_space_group_name_H-M_alt 'P -1'
_symmetry_space_group_name_Hall '-P 1'
_symmetry_space_group_name_H-M 'P -1'
_atom_sites_solution_hydrogens geom
_atom_sites_solution_primary direct
_atom_sites_solution_secondary difmap
_audit_conform_dict_location ftp://ftp.iucr.org/pub/cif_core.dic
_audit_conform_dict_name cif_core.dic
_audit_conform_dict_version 2.4
_audit_creation_date 2012-04-26T13:52:14-00:00
_audit_creation_method 'WinGX routine CIF_UPDATE'
_cell_angle_alpha 71.8220(10)
_cell_angle_beta 74.263(3)
_cell_angle_gamma 71.997(3)
_cell_formula_units_Z 1
_cell_length_a 13.0434(3)
_cell_length_b 14.8934(7)
_cell_length_c 16.8459(8)
_cell_measurement_reflns_used 23984
_cell_measurement_temperature 171(2)
_cell_measurement_theta_max 27.485
_cell_measurement_theta_min 2.91
_cell_measurement_wavelength 0.71073
_cell_volume 2901.1(2)
_computing_cell_refinement 'HKL Scalepack (Otwinowski & Minor 1997)'
_computing_data_collection 'Collect (Bruker AXS BV, 1997-2004)'
_computing_data_reduction 'HKL Denzo and Scalepack (Otwinowski & Minor 1997)'
_computing_molecular_graphics 'Ortep-3 for Windows (Farrugia, 1997)'
_computing_publication_material 'WinGX publication routines (Farrugia, 1999)'
_computing_structure_refinement 'SHELXL-97 (Sheldrick, 2008)'
_diffrn_ambient_temperature 171(2)
_diffrn_detector 'CCD plate'
_diffrn_detector_area_resol_mean 9
_diffrn_measured_fraction_theta_full 0.966
_diffrn_measured_fraction_theta_max 0.95
_diffrn_measurement_device '95mm CCD camera on \k-goniostat'
_diffrn_measurement_device_type KappaCCD
_diffrn_measurement_method 'CCD rotation images, thick slices'
_diffrn_orient_matrix_type 'by Bruker AXS Collect from scalepack cell'
_diffrn_orient_matrix_UB_11 -0.205225E-1
_diffrn_orient_matrix_UB_12 0.25808E-1
_diffrn_orient_matrix_UB_13 -0.574225E-1
_diffrn_orient_matrix_UB_21 -0.795529E-1
_diffrn_orient_matrix_UB_22 0.128317E-1
_diffrn_orient_matrix_UB_23 0.275331E-1
_diffrn_orient_matrix_UB_31 0.11998E-2
_diffrn_orient_matrix_UB_32 0.669621E-1
_diffrn_orient_matrix_UB_33 -0.4245E-3
_diffrn_radiation_monochromator graphite
_diffrn_radiation_probe x-ray
_diffrn_radiation_type MoK\a
_diffrn_radiation_wavelength 0.71073
_diffrn_reflns_av_R_equivalents 0.1131
_diffrn_reflns_av_unetI/netI 0.1241
_diffrn_reflns_limit_h_max 15
_diffrn_reflns_limit_h_min -16
_diffrn_reflns_limit_k_max 19
_diffrn_reflns_limit_k_min -19
_diffrn_reflns_limit_l_max 21
_diffrn_reflns_limit_l_min -21
_diffrn_reflns_number 39447
_diffrn_reflns_reduction_process
;
 Scaled and merged with Sortav
 R.H. Blessing, (1987) Cryst. Rev. 1, 3-58
 R.H. Blessing, (1989) J. Appl. Cryst. 22, 396-397
;
_diffrn_reflns_theta_full 25
_diffrn_reflns_theta_max 27.49
_diffrn_reflns_theta_min 2.93
_diffrn_source 'Enraf Nonius FR590'
_exptl_absorpt_coefficient_mu 0.129
_exptl_absorpt_correction_T_max 1.0303
_exptl_absorpt_correction_T_min 0.9676
_exptl_absorpt_correction_type multi-scan
_exptl_absorpt_process_details
;
        [c.f. r.h. blessing, acta cryst. (1995), a51, 33-38]
;
_exptl_crystal_colour colourless
_exptl_crystal_density_diffrn 1.18
_exptl_crystal_description prism
_exptl_crystal_F_000 1098
_exptl_crystal_preparation
;
hexanes/ethyl acetate(199:1)
;
_exptl_crystal_size_max 0.27
_exptl_crystal_size_mid 0.1
_exptl_crystal_size_min 0.07
_refine_diff_density_max 0.394
_refine_diff_density_min -0.357
_refine_diff_density_rms 0.061
_refine_ls_extinction_method none
_refine_ls_goodness_of_fit_ref 1.014
_refine_ls_hydrogen_treatment constr
_refine_ls_matrix_type full
_refine_ls_number_parameters 685
_refine_ls_number_reflns 12656
_refine_ls_number_restraints 0
_refine_ls_restrained_S_all 1.014
_refine_ls_R_factor_all 0.1578
_refine_ls_R_factor_gt 0.08
_refine_ls_shift/su_max 0.015
_refine_ls_shift/su_mean 0
_refine_ls_structure_factor_coef Fsqd
_refine_ls_weighting_details 'calc w=1/[\s^2^(Fo^2^)+(0.0583P)^2^+3.2591P] where P=(Fo^2^+2Fc^2^)/3'
_refine_ls_weighting_scheme calc
_refine_ls_wR_factor_gt 0.1468
_refine_ls_wR_factor_ref 0.1795
_reflns_number_gt 7212
_reflns_number_total 12656
_reflns_threshold_expression >2\s(I)
_cod_data_source_file jo301078a_si_004.cif
_cod_data_source_block compuesto9c
_cod_database_code 4027381

loop_
_space_group_symop_operation_xyz
'x, y, z'
'-x, -y, -z'

loop_
_atom_site_label
_atom_site_type_symbol
_atom_site_fract_x
_atom_site_fract_y
_atom_site_fract_z
_atom_site_U_iso_or_equiv
_atom_site_adp_type
_atom_site_occupancy
_atom_site_symmetry_multiplicity
_atom_site_calc_flag
_atom_site_refinement_flags
C1 C 0.5493(3) 0.0113(2) 0.9955(2) 0.0262(7) Uani 1 1 d .
C2 C 0.6355(2) 0.0284(2) 0.98790(19) 0.0226(7) Uani 1 1 d .
C3 C 0.7500(2) 0.0273(2) 0.98669(19) 0.0220(7) Uani 1 1 d .
C4 C 0.7990(2) -0.0767(2) 1.03764(18) 0.0221(7) Uani 1 1 d .
C5 C 0.8628(2) -0.0950(2) 1.0977(2) 0.0270(7) Uani 1 1 d .
H5 H 0.8759 -0.0425 1.1108 0.032 Uiso 1 1 calc R
C6 C 0.9071(3) -0.1910(3) 1.1384(2) 0.0339(8) Uani 1 1 d .
H6 H 0.952 -0.2036 1.1786 0.041 Uiso 1 1 calc R
C7 C 0.8869(3) -0.2683(2) 1.1214(2) 0.0320(8) Uani 1 1 d .
H7 H 0.9177 -0.3336 1.1494 0.038 Uiso 1 1 calc R
C8 C 0.8215(2) -0.2495(2) 1.0633(2) 0.0266(7) Uani 1 1 d .
C9 C 0.7797(2) -0.1546(2) 1.02047(19) 0.0249(7) Uani 1 1 d .
H9 H 0.7372 -0.1427 0.9788 0.03 Uiso 1 1 calc R
C10 C 0.6453(3) -0.3244(2) 1.2061(2) 0.0287(7) Uani 1 1 d .
C11 C 0.5724(3) -0.2325(3) 1.1855(2) 0.0359(8) Uani 1 1 d .
H11 H 0.5544 -0.2094 1.1305 0.043 Uiso 1 1 calc R
C12 C 0.5262(3) -0.1750(3) 1.2423(2) 0.0443(10) Uani 1 1 d .
H12 H 0.4763 -0.1136 1.2267 0.053 Uiso 1 1 calc R
C13 C 0.5529(3) -0.2070(3) 1.3223(3) 0.0500(11) Uani 1 1 d .
H13 H 0.5215 -0.1677 1.3619 0.06 Uiso 1 1 calc R
C14 C 0.6251(3) -0.2959(3) 1.3440(2) 0.0467(10) Uani 1 1 d .
H14 H 0.6435 -0.318 1.3989 0.056 Uiso 1 1 calc R
C15 C 0.6714(3) -0.3536(3) 1.2866(2) 0.0372(8) Uani 1 1 d .
H15 H 0.722 -0.4143 1.3026 0.045 Uiso 1 1 calc R
C16 C 0.8110(3) -0.5115(2) 1.1632(2) 0.0278(7) Uani 1 1 d .
C17 C 0.7850(3) -0.5784(2) 1.2395(2) 0.0352(8) Uani 1 1 d .
H17 H 0.7167 -0.5617 1.2765 0.042 Uiso 1 1 calc R
C18 C 0.8559(3) -0.6687(3) 1.2634(2) 0.0436(9) Uani 1 1 d .
H18 H 0.8364 -0.7126 1.3163 0.052 Uiso 1 1 calc R
C19 C 0.9546(3) -0.6945(3) 1.2101(3) 0.0481(10) Uani 1 1 d .
H19 H 1.0029 -0.7567 1.226 0.058 Uiso 1 1 calc R
C20 C 0.9834(3) -0.6307(3) 1.1342(3) 0.0476(10) Uani 1 1 d .
H20 H 1.0514 -0.6488 1.0974 0.057 Uiso 1 1 calc R
C21 C 0.9129(3) -0.5397(3) 1.1113(2) 0.0401(9) Uani 1 1 d .
H21 H 0.9343 -0.4955 1.0592 0.048 Uiso 1 1 calc R
C22 C 0.6354(3) 0.0639(3) 1.3358(2) 0.0339(8) Uani 1 1 d .
C23 C 0.6735(3) -0.0182(3) 1.3041(2) 0.0412(9) Uani 1 1 d .
H23 H 0.6444 -0.0202 1.2589 0.049 Uiso 1 1 calc R
C24 C 0.7533(3) -0.0981(3) 1.3367(3) 0.0484(10) Uani 1 1 d .
H24 H 0.7788 -0.1531 1.3131 0.058 Uiso 1 1 calc R
C25 C 0.7952(3) -0.0974(3) 1.4028(3) 0.0532(12) Uani 1 1 d .
H25 H 0.8492 -0.1521 1.4256 0.064 Uiso 1 1 calc R
C26 C 0.7589(4) -0.0174(4) 1.4357(3) 0.0640(13) Uani 1 1 d .
H26 H 0.7879 -0.0165 1.4814 0.077 Uiso 1 1 calc R
C27 C 0.6797(4) 0.0625(3) 1.4027(3) 0.0569(12) Uani 1 1 d .
H27 H 0.6553 0.1175 1.4263 0.068 Uiso 1 1 calc R
C28 C 0.4227(3) 0.1239(3) 1.2671(2) 0.0332(8) Uani 1 1 d .
C29 C 0.3846(3) 0.0447(3) 1.3226(3) 0.0443(10) Uani 1 1 d .
H29 H 0.4176 0.0079 1.3705 0.053 Uiso 1 1 calc R
C30 C 0.2966(3) 0.0185(3) 1.3079(3) 0.0566(12) Uani 1 1 d .
H30 H 0.2717 -0.0367 1.3447 0.068 Uiso 1 1 calc R
C31 C 0.2478(4) 0.0745(4) 1.2394(3) 0.0624(14) Uani 1 1 d .
H31 H 0.1886 0.0577 1.2294 0.075 Uiso 1 1 calc R
C32 C 0.2827(3) 0.1535(4) 1.1857(3) 0.0588(12) Uani 1 1 d .
H32 H 0.2474 0.192 1.1394 0.071 Uiso 1 1 calc R
C33 C 0.3697(3) 0.1773(3) 1.1992(2) 0.0448(10) Uani 1 1 d .
H33 H 0.3944 0.2319 1.1608 0.054 Uiso 1 1 calc R
C34 C 0.6719(2) 0.2005(2) 1.13222(19) 0.0256(7) Uani 1 1 d .
C35 C 0.6670(2) 0.1333(2) 1.09332(19) 0.0243(7) Uani 1 1 d .
H35 H 0.6057 0.1052 1.1115 0.029 Uiso 1 1 calc R
C36 C 0.7517(2) 0.1063(2) 1.02749(19) 0.0221(7) Uani 1 1 d .
C37 C 0.8399(3) 0.1495(2) 1.0016(2) 0.0298(8) Uani 1 1 d .
H37 H 0.8976 0.133 0.9562 0.036 Uiso 1 1 calc R
C38 C 0.8440(3) 0.2163(3) 1.0416(2) 0.0342(8) Uani 1 1 d .
H38 H 0.9049 0.2448 1.0235 0.041 Uiso 1 1 calc R
C39 C 0.7612(3) 0.2421(2) 1.1069(2) 0.0309(8) Uani 1 1 d .
H39 H 0.7649 0.2875 1.1344 0.037 Uiso 1 1 calc R
C40 C 0.8152(2) 0.0447(2) 0.89399(19) 0.0207(6) Uani 1 1 d .
C41 C 0.9231(2) -0.0069(2) 0.8741(2) 0.0254(7) Uani 1 1 d .
H41 H 0.9556 -0.0578 0.9171 0.03 Uiso 1 1 calc R
C43 C 0.9375(3) 0.0869(2) 0.7292(2) 0.0302(8) Uani 1 1 d .
H43 H 0.9792 0.1016 0.6731 0.036 Uiso 1 1 calc R
C42 C 0.9842(3) 0.0147(2) 0.7925(2) 0.0295(8) Uani 1 1 d .
H42 H 1.0586 -0.0204 0.7801 0.035 Uiso 1 1 calc R
C44 C 0.8286(3) 0.1381(2) 0.7480(2) 0.0272(7) Uani 1 1 d .
C45 C 0.7680(2) 0.1169(2) 0.82998(19) 0.0237(7) Uani 1 1 d .
H45 H 0.6937 0.152 0.8424 0.028 Uiso 1 1 calc R
C46 C 0.8615(3) 0.3629(3) 0.6847(3) 0.0427(9) Uani 1 1 d .
C47 C 0.9509(5) 0.4031(4) 0.6618(4) 0.0791(17) Uani 1 1 d .
H47 H 1.0018 0.3978 0.6101 0.095 Uiso 1 1 calc R
C48 C 0.9670(6) 0.4533(4) 0.7170(5) 0.097(2) Uani 1 1 d .
H48 H 1.0274 0.4823 0.7014 0.116 Uiso 1 1 calc R
C49 C 0.8945(7) 0.4582(4) 0.7912(5) 0.097(2) Uani 1 1 d .
H49 H 0.9034 0.493 0.8265 0.116 Uiso 1 1 calc R
C50 C 0.8100(5) 0.4150(4) 0.8165(4) 0.089(2) Uani 1 1 d .
H50 H 0.7624 0.4168 0.8701 0.107 Uiso 1 1 calc R
C51 C 0.7935(4) 0.3688(3) 0.7644(3) 0.0628(13) Uani 1 1 d .
H51 H 0.7333 0.3393 0.7829 0.075 Uiso 1 1 calc R
C52 C 0.9299(3) 0.2671(3) 0.5299(2) 0.0394(9) Uani 1 1 d .
C53 C 0.9414(3) 0.1813(3) 0.5097(2) 0.0517(11) Uani 1 1 d .
H53 H 0.8951 0.1392 0.543 0.062 Uiso 1 1 calc R
C54 C 1.0223(4) 0.1553(4) 0.4391(3) 0.0667(14) Uani 1 1 d .
H54 H 1.0305 0.096 0.4253 0.08 Uiso 1 1 calc R
C55 C 1.0884(4) 0.2171(4) 0.3914(3) 0.0703(16) Uani 1 1 d .
H55 H 1.1435 0.1994 0.3451 0.084 Uiso 1 1 calc R
C56 C 1.0761(4) 0.3025(4) 0.4094(3) 0.0754(16) Uani 1 1 d .
H56 H 1.122 0.3446 0.3754 0.09 Uiso 1 1 calc R
C57 C 0.9978(3) 0.3284(3) 0.4764(3) 0.0581(12) Uani 1 1 d .
H57 H 0.9889 0.3895 0.4872 0.07 Uiso 1 1 calc R
C58 C 0.6956(3) 0.3839(3) 0.5738(2) 0.0334(8) Uani 1 1 d .
C59 C 0.5981(3) 0.4095(3) 0.6447(2) 0.0417(9) Uani 1 1 d .
H59A H 0.6164 0.4471 0.6751 0.063 Uiso 1 1 calc R
H59B H 0.582 0.3494 0.6845 0.063 Uiso 1 1 calc R
H59C H 0.5335 0.4485 0.6197 0.063 Uiso 1 1 calc R
C60 C 0.6628(3) 0.3299(3) 0.5238(3) 0.0526(11) Uani 1 1 d .
H60A H 0.6497 0.2678 0.5612 0.079 Uiso 1 1 calc R
H60B H 0.7222 0.3177 0.4754 0.079 Uiso 1 1 calc R
H60C H 0.5957 0.37 0.5029 0.079 Uiso 1 1 calc R
C61 C 0.7222(3) 0.4783(3) 0.5131(3) 0.0544(11) Uani 1 1 d .
H61A H 0.6566 0.5204 0.4909 0.082 Uiso 1 1 calc R
H61B H 0.7814 0.4626 0.4656 0.082 Uiso 1 1 calc R
H61C H 0.7455 0.5121 0.5439 0.082 Uiso 1 1 calc R
C62 C 0.6218(3) -0.4131(3) 1.0654(2) 0.0331(8) Uani 1 1 d .
C63 C 0.5370(3) -0.3188(3) 1.0334(3) 0.0508(11) Uani 1 1 d .
H63A H 0.575 -0.2674 1.0003 0.076 Uiso 1 1 calc R
H63B H 0.4847 -0.2982 1.0823 0.076 Uiso 1 1 calc R
H63C H 0.4975 -0.3308 0.9974 0.076 Uiso 1 1 calc R
C64 C 0.5593(3) -0.4884(3) 1.1260(3) 0.0461(10) Uani 1 1 d .
H64A H 0.5105 -0.4988 1.0963 0.069 Uiso 1 1 calc R
H64B H 0.5157 -0.4643 1.1758 0.069 Uiso 1 1 calc R
H64C H 0.6119 -0.5501 1.1444 0.069 Uiso 1 1 calc R
C65 C 0.6918(3) -0.4523(3) 0.9886(2) 0.0494(10) Uani 1 1 d .
H65A H 0.7441 -0.5137 1.0083 0.074 Uiso 1 1 calc R
H65B H 0.732 -0.4046 0.9499 0.074 Uiso 1 1 calc R
H65C H 0.644 -0.4636 0.9587 0.074 Uiso 1 1 calc R
C66 C 0.4583(3) 0.2644(3) 1.3494(2) 0.0351(8) Uani 1 1 d .
C67 C 0.3730(3) 0.3424(3) 1.3005(3) 0.0464(10) Uani 1 1 d .
H67A H 0.3181 0.3125 1.2964 0.07 Uiso 1 1 calc R
H67B H 0.4099 0.3706 1.2432 0.07 Uiso 1 1 calc R
H67C H 0.3368 0.3939 1.3308 0.07 Uiso 1 1 calc R
C68 C 0.3976(4) 0.2193(3) 1.4370(2) 0.0555(11) Uani 1 1 d .
H68A H 0.4508 0.1707 1.47 0.083 Uiso 1 1 calc R
H68B H 0.3458 0.1878 1.4303 0.083 Uiso 1 1 calc R
H68C H 0.3574 0.2704 1.467 0.083 Uiso 1 1 calc R
C69 C 0.5392(3) 0.3151(3) 1.3579(3) 0.0495(10) Uani 1 1 d .
H69A H 0.4993 0.3655 1.3888 0.074 Uiso 1 1 calc R
H69B H 0.5758 0.3451 1.3011 0.074 Uiso 1 1 calc R
H69C H 0.5943 0.267 1.3893 0.074 Uiso 1 1 calc R
O1 O 0.77726(17) 0.20800(16) 0.68519(13) 0.0313(5) Uani 1 1 d .
O2 O 0.58772(18) 0.23137(16) 1.19518(14) 0.0329(5) Uani 1 1 d .
O3 O 0.79255(18) -0.32371(16) 1.04727(14) 0.0315(5) Uani 1 1 d .
Si1 Si 0.81950(7) 0.30395(7) 0.61906(6) 0.0285(2) Uani 1 1 d .
Si2 Si 0.71567(7) -0.39241(6) 1.12234(6) 0.0267(2) Uani 1 1 d .
Si3 Si 0.52990(7) 0.16908(7) 1.28746(6) 0.0283(2) Uani 1 1 d .

loop_
_atom_site_aniso_label
_atom_site_aniso_U_11
_atom_site_aniso_U_22
_atom_site_aniso_U_33
_atom_site_aniso_U_23
_atom_site_aniso_U_13
_atom_site_aniso_U_12
C1 0.0227(17) 0.0301(18) 0.0271(18) -0.0075(14) -0.0059(13) -0.0070(13)
C2 0.0231(17) 0.0229(17) 0.0211(16) -0.0031(13) -0.0058(12) -0.0060(13)
C3 0.0164(16) 0.0275(17) 0.0235(17) -0.0055(13) -0.0038(12) -0.0081(12)
C4 0.0185(16) 0.0258(17) 0.0188(16) -0.0013(13) 0.0004(12) -0.0088(12)
C5 0.0236(17) 0.0312(19) 0.0283(18) -0.0036(15) -0.0070(13) -0.0115(14)
C6 0.0241(19) 0.041(2) 0.032(2) 0.0036(16) -0.0114(14) -0.0100(15)
C7 0.0260(19) 0.0277(19) 0.0318(19) 0.0044(15) -0.0032(14) -0.0060(14)
C8 0.0235(17) 0.0259(18) 0.0265(18) -0.0060(14) 0.0036(13) -0.0083(13)
C9 0.0266(17) 0.0282(18) 0.0186(16) -0.0034(14) -0.0044(12) -0.0074(13)
C10 0.0252(18) 0.0295(19) 0.0312(19) -0.0075(15) -0.0012(14) -0.0102(14)
C11 0.039(2) 0.033(2) 0.032(2) -0.0086(16) -0.0035(15) -0.0064(16)
C12 0.045(2) 0.034(2) 0.047(2) -0.0135(19) 0.0000(18) -0.0033(17)
C13 0.066(3) 0.040(2) 0.043(2) -0.021(2) 0.004(2) -0.013(2)
C14 0.069(3) 0.040(2) 0.032(2) -0.0111(18) -0.0084(19) -0.015(2)
C15 0.047(2) 0.0275(19) 0.036(2) -0.0084(16) -0.0086(17) -0.0076(16)
C16 0.0279(18) 0.0234(18) 0.0332(19) -0.0088(15) -0.0044(14) -0.0073(13)
C17 0.035(2) 0.033(2) 0.035(2) -0.0059(16) -0.0039(15) -0.0090(15)
C18 0.053(3) 0.027(2) 0.043(2) 0.0017(17) -0.0128(18) -0.0056(17)
C19 0.043(2) 0.037(2) 0.059(3) -0.009(2) -0.020(2) 0.0047(18)
C20 0.030(2) 0.049(3) 0.052(3) -0.017(2) -0.0027(17) 0.0056(17)
C21 0.035(2) 0.038(2) 0.039(2) -0.0080(17) 0.0009(16) -0.0060(16)
C22 0.0272(19) 0.038(2) 0.034(2) -0.0040(16) -0.0069(15) -0.0088(15)
C23 0.037(2) 0.043(2) 0.039(2) -0.0072(18) -0.0052(16) -0.0078(17)
C24 0.040(2) 0.039(2) 0.051(3) -0.0064(19) 0.0038(19) -0.0035(18)
C25 0.030(2) 0.059(3) 0.049(3) 0.010(2) -0.0045(18) -0.0077(19)
C26 0.062(3) 0.070(3) 0.061(3) -0.008(3) -0.032(2) -0.008(2)
C27 0.060(3) 0.054(3) 0.059(3) -0.015(2) -0.029(2) -0.001(2)
C28 0.0296(19) 0.037(2) 0.038(2) -0.0237(17) 0.0008(15) -0.0082(15)
C29 0.033(2) 0.034(2) 0.067(3) -0.021(2) -0.0037(18) -0.0058(16)
C30 0.035(2) 0.045(3) 0.094(4) -0.042(3) 0.012(2) -0.0127(19)
C31 0.042(3) 0.074(3) 0.094(4) -0.061(3) -0.012(3) -0.007(2)
C32 0.043(3) 0.091(4) 0.056(3) -0.043(3) -0.010(2) -0.011(2)
C33 0.036(2) 0.070(3) 0.035(2) -0.025(2) -0.0050(16) -0.0126(19)
C34 0.0236(17) 0.0267(18) 0.0233(17) -0.0044(14) -0.0037(13) -0.0043(13)
C35 0.0199(17) 0.0279(18) 0.0240(17) -0.0030(14) -0.0027(12) -0.0091(13)
C36 0.0185(16) 0.0240(17) 0.0229(16) -0.0027(13) -0.0059(12) -0.0055(12)
C37 0.0217(18) 0.036(2) 0.0333(19) -0.0114(16) -0.0004(14) -0.0113(14)
C38 0.0270(19) 0.038(2) 0.044(2) -0.0149(17) -0.0021(15) -0.0164(15)
C39 0.0305(19) 0.0306(19) 0.036(2) -0.0134(16) -0.0052(15) -0.0097(14)
C40 0.0187(16) 0.0207(16) 0.0260(17) -0.0057(13) -0.0044(12) -0.0094(12)
C41 0.0226(17) 0.0281(18) 0.0242(17) -0.0028(14) -0.0062(13) -0.0067(13)
C43 0.0259(18) 0.040(2) 0.0227(17) -0.0048(15) -0.0002(13) -0.0127(15)
C42 0.0186(17) 0.040(2) 0.0276(18) -0.0078(15) -0.0032(13) -0.0056(14)
C44 0.0277(18) 0.0274(18) 0.0272(18) -0.0011(14) -0.0079(13) -0.0115(14)
C45 0.0206(16) 0.0234(17) 0.0266(17) -0.0041(14) -0.0031(13) -0.0080(13)
C46 0.049(2) 0.030(2) 0.052(3) -0.0018(18) -0.0257(19) -0.0093(17)
C47 0.095(4) 0.074(4) 0.080(4) 0.018(3) -0.050(3) -0.046(3)
C48 0.136(6) 0.065(4) 0.119(5) 0.028(4) -0.091(5) -0.059(4)
C49 0.134(6) 0.055(4) 0.126(6) -0.027(4) -0.091(5) 0.005(4)
C50 0.100(5) 0.083(4) 0.102(5) -0.060(4) -0.055(4) 0.021(3)
C51 0.070(3) 0.066(3) 0.064(3) -0.038(3) -0.027(2) 0.002(2)
C52 0.035(2) 0.040(2) 0.0274(19) 0.0002(17) -0.0052(15) 0.0031(16)
C53 0.053(3) 0.058(3) 0.034(2) -0.010(2) -0.0170(19) 0.006(2)
C54 0.074(3) 0.063(3) 0.050(3) -0.021(3) -0.027(3) 0.022(3)
C55 0.059(3) 0.082(4) 0.028(2) -0.001(2) 0.005(2) 0.018(3)
C56 0.049(3) 0.077(4) 0.059(3) -0.002(3) 0.010(2) 0.009(2)
C57 0.044(3) 0.055(3) 0.044(3) 0.005(2) 0.0089(19) -0.002(2)
C58 0.034(2) 0.034(2) 0.0258(18) -0.0046(15) -0.0065(14) -0.0031(15)
C59 0.037(2) 0.041(2) 0.043(2) -0.0095(18) -0.0093(16) -0.0027(16)
C60 0.044(2) 0.067(3) 0.047(3) -0.025(2) -0.0190(19) 0.003(2)
C61 0.052(3) 0.042(2) 0.044(2) 0.0090(19) -0.0059(19) -0.0005(19)
C62 0.033(2) 0.036(2) 0.033(2) -0.0098(16) -0.0084(15) -0.0078(15)
C63 0.051(3) 0.050(3) 0.055(3) -0.012(2) -0.028(2) -0.0026(19)
C64 0.044(2) 0.050(3) 0.052(3) -0.012(2) -0.0094(18) -0.0227(19)
C65 0.055(3) 0.060(3) 0.042(2) -0.025(2) -0.0115(19) -0.013(2)
C66 0.035(2) 0.041(2) 0.035(2) -0.0177(17) -0.0008(15) -0.0155(16)
C67 0.038(2) 0.043(2) 0.061(3) -0.029(2) -0.0032(18) -0.0052(17)
C68 0.062(3) 0.069(3) 0.039(2) -0.027(2) 0.011(2) -0.026(2)
C69 0.051(3) 0.048(3) 0.064(3) -0.027(2) -0.014(2) -0.0153(19)
O1 0.0295(13) 0.0325(13) 0.0263(12) 0.0041(10) -0.0081(9) -0.0093(10)
O2 0.0331(13) 0.0319(13) 0.0301(13) -0.0126(11) 0.0035(10) -0.0064(10)
O3 0.0385(14) 0.0260(13) 0.0290(13) -0.0094(10) 0.0014(10) -0.0107(10)
Si1 0.0291(5) 0.0287(5) 0.0236(5) -0.0014(4) -0.0043(4) -0.0073(4)
Si2 0.0273(5) 0.0235(5) 0.0267(5) -0.0056(4) -0.0030(4) -0.0055(4)
Si3 0.0269(5) 0.0320(5) 0.0280(5) -0.0108(4) -0.0027(4) -0.0092(4)

loop_
_atom_type_symbol
_atom_type_description
_atom_type_scat_dispersion_real
_atom_type_scat_dispersion_imag
_atom_type_scat_source
C C 0.0033 0.0016 'International Tables Vol C Tables 4.2.6.8 and 6.1.1.4'
H H 0 0 'International Tables Vol C Tables 4.2.6.8 and 6.1.1.4'
O O 0.0106 0.006 'International Tables Vol C Tables 4.2.6.8 and 6.1.1.4'
Si Si 0.0817 0.0704 'International Tables Vol C Tables 4.2.6.8 and 6.1.1.4'

loop_
_geom_angle_atom_site_label_1
_geom_angle_atom_site_label_2
_geom_angle_atom_site_label_3
_geom_angle
_geom_angle_site_symmetry_3
C2 C1 C1 178.3(4) 2_657
C1 C2 C3 167.9(3) .
C2 C3 C36 110.7(2) .
C2 C3 C40 110.0(2) .
C36 C3 C40 109.7(2) .
C2 C3 C4 105.0(2) .
C36 C3 C4 111.8(2) .
C40 C3 C4 109.6(2) .
C9 C4 C5 119.1(3) .
C9 C4 C3 117.7(3) .
C5 C4 C3 123.2(3) .
C4 C5 C6 119.5(3) .
C4 C5 H5 120.2 .
C6 C5 H5 120.2 .
C7 C6 C5 121.0(3) .
C7 C6 H6 119.5 .
C5 C6 H6 119.5 .
C8 C7 C6 119.1(3) .
C8 C7 H7 120.5 .
C6 C7 H7 120.5 .
C7 C8 C9 120.5(3) .
C7 C8 O3 121.9(3) .
C9 C8 O3 117.7(3) .
C8 C9 C4 120.7(3) .
C8 C9 H9 119.6 .
C4 C9 H9 119.6 .
C15 C10 C11 116.5(3) .
C15 C10 Si2 123.3(3) .
C11 C10 Si2 119.7(3) .
C12 C11 C10 122.3(3) .
C12 C11 H11 118.9 .
C10 C11 H11 118.9 .
C11 C12 C13 119.6(4) .
C11 C12 H12 120.2 .
C13 C12 H12 120.2 .
C14 C13 C12 119.6(4) .
C14 C13 H13 120.2 .
C12 C13 H13 120.2 .
C13 C14 C15 120.6(4) .
C13 C14 H14 119.7 .
C15 C14 H14 119.7 .
C14 C15 C10 121.4(3) .
C14 C15 H15 119.3 .
C10 C15 H15 119.3 .
C17 C16 C21 116.7(3) .
C17 C16 Si2 124.6(2) .
C21 C16 Si2 118.6(3) .
C18 C17 C16 122.0(3) .
C18 C17 H17 119 .
C16 C17 H17 119 .
C19 C18 C17 119.7(4) .
C19 C18 H18 120.1 .
C17 C18 H18 120.1 .
C20 C19 C18 120.2(3) .
C20 C19 H19 119.9 .
C18 C19 H19 119.9 .
C19 C20 C21 119.8(4) .
C19 C20 H20 120.1 .
C21 C20 H20 120.1 .
C20 C21 C16 121.6(4) .
C20 C21 H21 119.2 .
C16 C21 H21 119.2 .
C23 C22 C27 116.8(3) .
C23 C22 Si3 119.3(3) .
C27 C22 Si3 123.9(3) .
C22 C23 C24 121.8(4) .
C22 C23 H23 119.1 .
C24 C23 H23 119.1 .
C25 C24 C23 120.0(4) .
C25 C24 H24 120 .
C23 C24 H24 120 .
C26 C25 C24 119.5(4) .
C26 C25 H25 120.2 .
C24 C25 H25 120.2 .
C25 C26 C27 120.3(4) .
C25 C26 H26 119.8 .
C27 C26 H26 119.8 .
C26 C27 C22 121.5(4) .
C26 C27 H27 119.3 .
C22 C27 H27 119.3 .
C29 C28 C33 117.8(3) .
C29 C28 Si3 122.6(3) .
C33 C28 Si3 119.3(3) .
C28 C29 C30 120.3(4) .
C28 C29 H29 119.9 .
C30 C29 H29 119.9 .
C31 C30 C29 118.9(4) .
C31 C30 H30 120.5 .
C29 C30 H30 120.5 .
C32 C31 C30 121.3(4) .
C32 C31 H31 119.3 .
C30 C31 H31 119.3 .
C31 C32 C33 119.5(5) .
C31 C32 H32 120.2 .
C33 C32 H32 120.2 .
C32 C33 C28 122.2(4) .
C32 C33 H33 118.9 .
C28 C33 H33 118.9 .
O2 C34 C35 121.8(3) .
O2 C34 C39 117.5(3) .
C35 C34 C39 120.7(3) .
C34 C35 C36 120.4(3) .
C34 C35 H35 119.8 .
C36 C35 H35 119.8 .
C37 C36 C35 118.5(3) .
C37 C36 C3 120.6(3) .
C35 C36 C3 120.8(3) .
C38 C37 C36 120.4(3) .
C38 C37 H37 119.8 .
C36 C37 H37 119.8 .
C39 C38 C37 121.0(3) .
C39 C38 H38 119.5 .
C37 C38 H38 119.5 .
C38 C39 C34 118.9(3) .
C38 C39 H39 120.6 .
C34 C39 H39 120.6 .
C41 C40 C45 118.8(3) .
C41 C40 C3 121.0(3) .
C45 C40 C3 120.0(3) .
C42 C41 C40 120.8(3) .
C42 C41 H41 119.6 .
C40 C41 H41 119.6 .
C42 C43 C44 119.5(3) .
C42 C43 H43 120.3 .
C44 C43 H43 120.3 .
C43 C42 C41 120.2(3) .
C43 C42 H42 119.9 .
C41 C42 H42 119.9 .
O1 C44 C45 118.7(3) .
O1 C44 C43 121.1(3) .
C45 C44 C43 120.2(3) .
C44 C45 C40 120.5(3) .
C44 C45 H45 119.8 .
C40 C45 H45 119.8 .
C47 C46 C51 116.6(4) .
C47 C46 Si1 126.7(4) .
C51 C46 Si1 116.6(3) .
C46 C47 C48 119.9(6) .
C46 C47 H47 120 .
C48 C47 H47 120 .
C49 C48 C47 118.9(6) .
C49 C48 H48 120.6 .
C47 C48 H48 120.6 .
C50 C49 C48 121.9(6) .
C50 C49 H49 119 .
C48 C49 H49 119 .
C49 C50 C51 119.5(6) .
C49 C50 H50 120.3 .
C51 C50 H50 120.3 .
C50 C51 C46 123.0(5) .
C50 C51 H51 118.5 .
C46 C51 H51 118.5 .
C53 C52 C57 117.4(4) .
C53 C52 Si1 120.3(3) .
C57 C52 Si1 122.1(3) .
C52 C53 C54 120.3(5) .
C52 C53 H53 119.8 .
C54 C53 H53 119.8 .
C55 C54 C53 119.1(5) .
C55 C54 H54 120.4 .
C53 C54 H54 120.4 .
C56 C55 C54 121.0(4) .
C56 C55 H55 119.5 .
C54 C55 H55 119.5 .
C55 C56 C57 120.1(5) .
C55 C56 H56 119.9 .
C57 C56 H56 119.9 .
C56 C57 C52 121.9(5) .
C56 C57 H57 119 .
C52 C57 H57 119 .
C59 C58 C61 109.1(3) .
C59 C58 C60 108.6(3) .
C61 C58 C60 108.8(3) .
C59 C58 Si1 111.0(2) .
C61 C58 Si1 109.9(3) .
C60 C58 Si1 109.3(2) .
C58 C59 H59A 109.5 .
C58 C59 H59B 109.5 .
H59A C59 H59B 109.5 .
C58 C59 H59C 109.5 .
H59A C59 H59C 109.5 .
H59B C59 H59C 109.5 .
C58 C60 H60A 109.5 .
C58 C60 H60B 109.5 .
H60A C60 H60B 109.5 .
C58 C60 H60C 109.5 .
H60A C60 H60C 109.5 .
H60B C60 H60C 109.5 .
C58 C61 H61A 109.5 .
C58 C61 H61B 109.5 .
H61A C61 H61B 109.5 .
C58 C61 H61C 109.5 .
H61A C61 H61C 109.5 .
H61B C61 H61C 109.5 .
C65 C62 C64 109.2(3) .
C65 C62 C63 108.6(3) .
C64 C62 C63 108.4(3) .
C65 C62 Si2 108.7(2) .
C64 C62 Si2 109.7(2) .
C63 C62 Si2 112.4(2) .
C62 C63 H63A 109.5 .
C62 C63 H63B 109.5 .
H63A C63 H63B 109.5 .
C62 C63 H63C 109.5 .
H63A C63 H63C 109.5 .
H63B C63 H63C 109.5 .
C62 C64 H64A 109.5 .
C62 C64 H64B 109.5 .
H64A C64 H64B 109.5 .
C62 C64 H64C 109.5 .
H64A C64 H64C 109.5 .
H64B C64 H64C 109.5 .
C62 C65 H65A 109.5 .
C62 C65 H65B 109.5 .
H65A C65 H65B 109.5 .
C62 C65 H65C 109.5 .
H65A C65 H65C 109.5 .
H65B C65 H65C 109.5 .
C68 C66 C69 110.6(3) .
C68 C66 C67 108.1(3) .
C69 C66 C67 107.7(3) .
C68 C66 Si3 110.5(3) .
C69 C66 Si3 111.4(2) .
C67 C66 Si3 108.4(2) .
C66 C67 H67A 109.5 .
C66 C67 H67B 109.5 .
H67A C67 H67B 109.5 .
C66 C67 H67C 109.5 .
H67A C67 H67C 109.5 .
H67B C67 H67C 109.5 .
C66 C68 H68A 109.5 .
C66 C68 H68B 109.5 .
H68A C68 H68B 109.5 .
C66 C68 H68C 109.5 .
H68A C68 H68C 109.5 .
H68B C68 H68C 109.5 .
C66 C69 H69A 109.5 .
C66 C69 H69B 109.5 .
H69A C69 H69B 109.5 .
C66 C69 H69C 109.5 .
H69A C69 H69C 109.5 .
H69B C69 H69C 109.5 .
C44 O1 Si1 127.3(2) .
C34 O2 Si3 130.9(2) .
C8 O3 Si2 121.76(19) .
O1 Si1 C52 110.56(15) .
O1 Si1 C46 106.89(15) .
C52 Si1 C46 114.41(19) .
O1 Si1 C58 104.34(14) .
C52 Si1 C58 108.26(15) .
C46 Si1 C58 111.92(16) .
O3 Si2 C10 106.72(13) .
O3 Si2 C16 107.00(13) .
C10 Si2 C16 112.47(15) .
O3 Si2 C62 105.40(14) .
C10 Si2 C62 115.33(15) .
C16 Si2 C62 109.31(15) .
O2 Si3 C22 110.22(14) .
O2 Si3 C28 107.96(14) .
C22 Si3 C28 110.01(16) .
O2 Si3 C66 103.44(14) .
C22 Si3 C66 116.49(16) .
C28 Si3 C66 108.26(15) .

loop_
_geom_bond_atom_site_label_1
_geom_bond_atom_site_label_2
_geom_bond_distance
_geom_bond_site_symmetry_2
C1 C2 1.193(4) .
C1 C1 1.386(6) 2_657
C2 C3 1.483(4) .
C3 C36 1.546(4) .
C3 C40 1.547(4) .
C3 C4 1.549(4) .
C4 C9 1.387(4) .
C4 C5 1.390(4) .
C5 C6 1.394(5) .
C5 H5 0.95 .
C6 C7 1.383(5) .
C6 H6 0.95 .
C7 C8 1.377(4) .
C7 H7 0.95 .
C8 C9 1.385(4) .
C8 O3 1.392(4) .
C9 H9 0.95 .
C10 C15 1.390(5) .
C10 C11 1.406(5) .
C10 Si2 1.864(3) .
C11 C12 1.376(5) .
C11 H11 0.95 .
C12 C13 1.384(5) .
C12 H12 0.95 .
C13 C14 1.374(5) .
C13 H13 0.95 .
C14 C15 1.385(5) .
C14 H14 0.95 .
C15 H15 0.95 .
C16 C17 1.391(5) .
C16 C21 1.400(5) .
C16 Si2 1.872(3) .
C17 C18 1.386(5) .
C17 H17 0.95 .
C18 C19 1.375(5) .
C18 H18 0.95 .
C19 C20 1.372(6) .
C19 H19 0.95 .
C20 C21 1.388(5) .
C20 H20 0.95 .
C21 H21 0.95 .
C22 C23 1.384(5) .
C22 C27 1.392(5) .
C22 Si3 1.868(3) .
C23 C24 1.391(5) .
C23 H23 0.95 .
C24 C25 1.372(6) .
C24 H24 0.95 .
C25 C26 1.368(6) .
C25 H25 0.95 .
C26 C27 1.389(6) .
C26 H26 0.95 .
C27 H27 0.95 .
C28 C29 1.391(5) .
C28 C33 1.393(5) .
C28 Si3 1.874(3) .
C29 C30 1.423(5) .
C29 H29 0.95 .
C30 C31 1.380(7) .
C30 H30 0.95 .
C31 C32 1.361(7) .
C31 H31 0.95 .
C32 C33 1.379(5) .
C32 H32 0.95 .
C33 H33 0.95 .
C34 O2 1.379(4) .
C34 C35 1.381(4) .
C34 C39 1.391(4) .
C35 C36 1.396(4) .
C35 H35 0.95 .
C36 C37 1.392(4) .
C37 C38 1.385(5) .
C37 H37 0.95 .
C38 C39 1.373(5) .
C38 H38 0.95 .
C39 H39 0.95 .
C40 C41 1.386(4) .
C40 C45 1.387(4) .
C41 C42 1.385(4) .
C41 H41 0.95 .
C43 C42 1.377(4) .
C43 C44 1.392(4) .
C43 H43 0.95 .
C42 H42 0.95 .
C44 O1 1.385(4) .
C44 C45 1.386(4) .
C45 H45 0.95 .
C46 C47 1.383(6) .
C46 C51 1.407(6) .
C46 Si1 1.877(4) .
C47 C48 1.450(8) .
C47 H47 0.95 .
C48 C49 1.355(9) .
C48 H48 0.95 .
C49 C50 1.349(9) .
C49 H49 0.95 .
C50 C51 1.363(6) .
C50 H50 0.95 .
C51 H51 0.95 .
C52 C53 1.377(6) .
C52 C57 1.408(5) .
C52 Si1 1.867(4) .
C53 C54 1.425(6) .
C53 H53 0.95 .
C54 C55 1.374(7) .
C54 H54 0.95 .
C55 C56 1.350(7) .
C55 H55 0.95 .
C56 C57 1.368(6) .
C56 H56 0.95 .
C57 H57 0.95 .
C58 C59 1.533(5) .
C58 C61 1.534(5) .
C58 C60 1.539(5) .
C58 Si1 1.877(3) .
C59 H59A 0.98 .
C59 H59B 0.98 .
C59 H59C 0.98 .
C60 H60A 0.98 .
C60 H60B 0.98 .
C60 H60C 0.98 .
C61 H61A 0.98 .
C61 H61B 0.98 .
C61 H61C 0.98 .
C62 C65 1.532(5) .
C62 C64 1.537(5) .
C62 C63 1.541(5) .
C62 Si2 1.890(3) .
C63 H63A 0.98 .
C63 H63B 0.98 .
C63 H63C 0.98 .
C64 H64A 0.98 .
C64 H64B 0.98 .
C64 H64C 0.98 .
C65 H65A 0.98 .
C65 H65B 0.98 .
C65 H65C 0.98 .
C66 C68 1.528(5) .
C66 C69 1.532(5) .
C66 C67 1.538(5) .
C66 Si3 1.885(4) .
C67 H67A 0.98 .
C67 H67B 0.98 .
C67 H67C 0.98 .
C68 H68A 0.98 .
C68 H68B 0.98 .
C68 H68C 0.98 .
C69 H69A 0.98 .
C69 H69B 0.98 .
C69 H69C 0.98 .
O1 Si1 1.657(2) .
O2 Si3 1.656(2) .
O3 Si2 1.671(2) .

loop_
_geom_torsion_atom_site_label_1
_geom_torsion_atom_site_label_2
_geom_torsion_atom_site_label_3
_geom_torsion_atom_site_label_4
_geom_torsion
_geom_torsion_site_symmetry_1
C1 C1 C2 C3 -19(16) 2_657
C1 C2 C3 C36 -128.7(15) .
C1 C2 C3 C40 109.9(15) .
C1 C2 C3 C4 -7.9(16) .
C2 C3 C4 C9 45.2(3) .
C36 C3 C4 C9 165.3(3) .
C40 C3 C4 C9 -72.9(3) .
C2 C3 C4 C5 -136.3(3) .
C36 C3 C4 C5 -16.2(4) .
C40 C3 C4 C5 105.6(3) .
C9 C4 C5 C6 0.9(5) .
C3 C4 C5 C6 -177.6(3) .
C4 C5 C6 C7 -1.4(5) .
C5 C6 C7 C8 -0.2(5) .
C6 C7 C8 C9 2.1(5) .
C6 C7 C8 O3 -176.0(3) .
C7 C8 C9 C4 -2.6(5) .
O3 C8 C9 C4 175.6(3) .
C5 C4 C9 C8 1.0(4) .
C3 C4 C9 C8 179.7(3) .
C15 C10 C11 C12 -1.8(5) .
Si2 C10 C11 C12 -173.7(3) .
C10 C11 C12 C13 1.0(6) .
C11 C12 C13 C14 0.0(6) .
C12 C13 C14 C15 0.0(6) .
C13 C14 C15 C10 -1.0(6) .
C11 C10 C15 C14 1.8(5) .
Si2 C10 C15 C14 173.3(3) .
C21 C16 C17 C18 -0.3(5) .
Si2 C16 C17 C18 175.0(3) .
C16 C17 C18 C19 -0.8(6) .
C17 C18 C19 C20 0.8(6) .
C18 C19 C20 C21 0.3(6) .
C19 C20 C21 C16 -1.4(6) .
C17 C16 C21 C20 1.4(5) .
Si2 C16 C21 C20 -174.2(3) .
C27 C22 C23 C24 -0.8(5) .
Si3 C22 C23 C24 178.9(3) .
C22 C23 C24 C25 1.0(6) .
C23 C24 C25 C26 -0.7(6) .
C24 C25 C26 C27 0.2(7) .
C25 C26 C27 C22 0.0(7) .
C23 C22 C27 C26 0.3(6) .
Si3 C22 C27 C26 -179.4(3) .
C33 C28 C29 C30 1.9(5) .
Si3 C28 C29 C30 174.6(3) .
C28 C29 C30 C31 -1.9(6) .
C29 C30 C31 C32 0.4(6) .
C30 C31 C32 C33 1.1(6) .
C31 C32 C33 C28 -1.1(6) .
C29 C28 C33 C32 -0.4(5) .
Si3 C28 C33 C32 -173.4(3) .
O2 C34 C35 C36 177.5(3) .
C39 C34 C35 C36 -0.3(5) .
C34 C35 C36 C37 -0.7(4) .
C34 C35 C36 C3 176.8(3) .
C2 C3 C36 C37 -150.8(3) .
C40 C3 C36 C37 -29.3(4) .
C4 C3 C36 C37 92.5(3) .
C2 C3 C36 C35 31.7(4) .
C40 C3 C36 C35 153.2(3) .
C4 C3 C36 C35 -85.0(3) .
C35 C36 C37 C38 1.1(5) .
C3 C36 C37 C38 -176.4(3) .
C36 C37 C38 C39 -0.5(5) .
C37 C38 C39 C34 -0.6(5) .
O2 C34 C39 C38 -176.9(3) .
C35 C34 C39 C38 1.0(5) .
C2 C3 C40 C41 -139.6(3) .
C36 C3 C40 C41 98.4(3) .
C4 C3 C40 C41 -24.7(4) .
C2 C3 C40 C45 44.1(4) .
C36 C3 C40 C45 -77.8(3) .
C4 C3 C40 C45 159.1(3) .
C45 C40 C41 C42 1.9(5) .
C3 C40 C41 C42 -174.4(3) .
C44 C43 C42 C41 0.3(5) .
C40 C41 C42 C43 -1.4(5) .
C42 C43 C44 O1 -177.0(3) .
C42 C43 C44 C45 0.3(5) .
O1 C44 C45 C40 177.5(3) .
C43 C44 C45 C40 0.2(5) .
C41 C40 C45 C44 -1.2(4) .
C3 C40 C45 C44 175.1(3) .
C51 C46 C47 C48 -3.6(6) .
Si1 C46 C47 C48 174.9(4) .
C46 C47 C48 C49 1.3(8) .
C47 C48 C49 C50 2.2(9) .
C48 C49 C50 C51 -3.1(9) .
C49 C50 C51 C46 0.5(8) .
C47 C46 C51 C50 2.8(7) .
Si1 C46 C51 C50 -175.8(4) .
C57 C52 C53 C54 2.4(5) .
Si1 C52 C53 C54 177.1(3) .
C52 C53 C54 C55 -0.2(6) .
C53 C54 C55 C56 -1.4(7) .
C54 C55 C56 C57 0.6(7) .
C55 C56 C57 C52 1.8(7) .
C53 C52 C57 C56 -3.2(6) .
Si1 C52 C57 C56 -177.8(3) .
C45 C44 O1 Si1 128.1(3) .
C43 C44 O1 Si1 -54.6(4) .
C35 C34 O2 Si3 56.6(4) .
C39 C34 O2 Si3 -125.5(3) .
C7 C8 O3 Si2 64.0(4) .
C9 C8 O3 Si2 -114.2(3) .
C44 O1 Si1 C52 79.1(3) .
C44 O1 Si1 C46 -46.0(3) .
C44 O1 Si1 C58 -164.8(3) .
C53 C52 Si1 O1 20.8(3) .
C57 C52 Si1 O1 -164.8(3) .
C53 C52 Si1 C46 141.6(3) .
C57 C52 Si1 C46 -44.1(4) .
C53 C52 Si1 C58 -92.9(3) .
C57 C52 Si1 C58 81.5(4) .
C47 C46 Si1 O1 140.5(4) .
C51 C46 Si1 O1 -41.1(3) .
C47 C46 Si1 C52 17.7(4) .
C51 C46 Si1 C52 -163.8(3) .
C47 C46 Si1 C58 -105.9(4) .
C51 C46 Si1 C58 72.6(3) .
C59 C58 Si1 O1 57.2(3) .
C61 C58 Si1 O1 178.0(2) .
C60 C58 Si1 O1 -62.6(3) .
C59 C58 Si1 C52 174.9(3) .
C61 C58 Si1 C52 -64.2(3) .
C60 C58 Si1 C52 55.2(3) .
C59 C58 Si1 C46 -58.1(3) .
C61 C58 Si1 C46 62.8(3) .
C60 C58 Si1 C46 -177.8(3) .
C8 O3 Si2 C10 18.7(3) .
C8 O3 Si2 C16 -101.9(2) .
C8 O3 Si2 C62 141.8(2) .
C15 C10 Si2 O3 -109.5(3) .
C11 C10 Si2 O3 61.7(3) .
C15 C10 Si2 C16 7.5(3) .
C11 C10 Si2 C16 178.8(3) .
C15 C10 Si2 C62 133.8(3) .
C11 C10 Si2 C62 -54.9(3) .
C17 C16 Si2 O3 162.7(3) .
C21 C16 Si2 O3 -22.2(3) .
C17 C16 Si2 C10 45.8(3) .
C21 C16 Si2 C10 -139.1(3) .
C17 C16 Si2 C62 -83.7(3) .
C21 C16 Si2 C62 91.5(3) .
C65 C62 Si2 O3 52.2(3) .
C64 C62 Si2 O3 171.5(2) .
C63 C62 Si2 O3 -67.9(3) .
C65 C62 Si2 C10 169.7(2) .
C64 C62 Si2 C10 -71.1(3) .
C63 C62 Si2 C10 49.5(3) .
C65 C62 Si2 C16 -62.5(3) .
C64 C62 Si2 C16 56.8(3) .
C63 C62 Si2 C16 177.4(3) .
C34 O2 Si3 C22 36.4(3) .
C34 O2 Si3 C28 -83.8(3) .
C34 O2 Si3 C66 161.6(3) .
C23 C22 Si3 O2 -76.6(3) .
C27 C22 Si3 O2 103.1(3) .
C23 C22 Si3 C28 42.3(3) .
C27 C22 Si3 C28 -137.9(3) .
C23 C22 Si3 C66 166.0(3) .
C27 C22 Si3 C66 -14.3(4) .
C29 C28 Si3 O2 158.2(3) .
C33 C28 Si3 O2 -29.2(3) .
C29 C28 Si3 C22 37.8(3) .
C33 C28 Si3 C22 -149.5(3) .
C29 C28 Si3 C66 -90.5(3) .
C33 C28 Si3 C66 82.2(3) .
C68 C66 Si3 O2 178.8(3) .
C69 C66 Si3 O2 -57.8(3) .
C67 C66 Si3 O2 60.5(3) .
C68 C66 Si3 C22 -60.1(3) .
C69 C66 Si3 C22 63.3(3) .
C67 C66 Si3 C22 -178.4(2) .
C68 C66 Si3 C28 64.5(3) .
C69 C66 Si3 C28 -172.1(3) .
C67 C66 Si3 C28 -53.8(3) .
